data_1554428
loop_
_publ_author_name
'Ozdemir, Resul'
'Park, Sangyun'
'Deneme, \.Ibrahim'
'Park, Yonghan'
'Zorlu, Yunus'
'Alidagi, Husniye Ardic'
'Harmandar, Kevser'
'Kim, Choongik'
'Usta, Hakan'

_publ_section_title
;
 Triisopropylsilylethynyl-substituted indenofluorenes: carbonyl versus
 dicyanovinylene functionalization in one-dimensional molecular crystals
 and solution-processed n-channel OFETs
;
_journal_issue 20
_journal_name_full 'Organic Chemistry Frontiers'
_journal_page_first 2912
_journal_paper_doi 10.1039/C8QO00856F
_journal_volume 5
_journal_year 2018
_chemical_formula_moiety 'C48 H50 N4 Si2'
_chemical_formula_sum 'C48 H50 N4 Si2'
_chemical_formula_weight 739.10
_chemical_name_common 'Organic Compound'
_space_group_crystal_system monoclinic
_space_group_IT_number 15
_space_group_name_Hall '-C 2yc'
_space_group_name_H-M_alt 'C 1 2/c 1'
_atom_sites_solution_hydrogens geom
_audit_block_doi 10.5517/ccdc.csd.cc207h3w
_audit_update_record
;
2018-07-06 deposited with the CCDC.
2018-09-05 downloaded from the CCDC.
;
_cell_angle_alpha 90
_cell_angle_beta 102.874(8)
_cell_angle_gamma 90
_cell_formula_units_Z 4
_cell_length_a 39.755(5)
_cell_length_b 10.0294(12)
_cell_length_c 11.4351(14)
_cell_measurement_reflns_used 2806
_cell_measurement_temperature 296.(2)
_cell_measurement_theta_max 23.4121
_cell_measurement_theta_min 2.5710
_cell_volume 4444.8(10)
_computing_cell_refinement 'APEX2 v2014.11-0 (Bruker AXS)'
_computing_data_collection 'Bruker Instrument Service v2013.12.0.0 (Bruker AXS)'
_computing_data_reduction 'SAINT V8.34A (Bruker AXS)'
_computing_molecular_graphics 'MERCURY (Macrae et al., 2006)'
_computing_publication_material 'PLATON V1.16 (Spek, 2009), SHELXTL V6.14 (Bruker AXS)'
_computing_structure_refinement 'SHELXTL V6.14 (Bruker AXS)'
_computing_structure_solution 'SHELXTL V6.14 (Bruker AXS)'
_diffrn_ambient_temperature 296.(2)
_diffrn_detector_area_resol_mean 8.3333
_diffrn_measured_fraction_theta_full 0.996
_diffrn_measured_fraction_theta_max 0.996
_diffrn_measurement_device_type 'Bruker APEX II QUAZAR three-circle diffractometer'
_diffrn_measurement_method '\f and \w scans'
_diffrn_radiation_monochromator 'multilayer QUAZAR mirrors'
_diffrn_radiation_type MoK\a
_diffrn_radiation_wavelength 0.71073
_diffrn_reflns_av_R_equivalents 0.0967
_diffrn_reflns_av_unetI/netI 0.0833
_diffrn_reflns_limit_h_max 47
_diffrn_reflns_limit_h_min -37
_diffrn_reflns_limit_k_max 11
_diffrn_reflns_limit_k_min -11
_diffrn_reflns_limit_l_max 10
_diffrn_reflns_limit_l_min -13
_diffrn_reflns_number 16272
_diffrn_reflns_theta_full 25.03
_diffrn_reflns_theta_max 25.03
_diffrn_reflns_theta_min 2.10
_diffrn_source 'microfocus sealed tube'
_diffrn_source_type ImuS
_exptl_absorpt_coefficient_mu 0.115
_exptl_absorpt_correction_T_max 1.00
_exptl_absorpt_correction_T_min 0.72
_exptl_absorpt_correction_type multi-scan
_exptl_absorpt_process_details 'SADABS V2014/5 (Bruker AXS)'
_exptl_crystal_colour purple
_exptl_crystal_density_diffrn 1.104
_exptl_crystal_density_method 'not measured'
_exptl_crystal_description plate
_exptl_crystal_F_000 1576
_exptl_crystal_size_max 0.410
_exptl_crystal_size_mid 0.320
_exptl_crystal_size_min 0.032
_refine_diff_density_max 0.414
_refine_diff_density_min -0.234
_refine_ls_extinction_method none
_refine_ls_goodness_of_fit_ref 1.016
_refine_ls_hydrogen_treatment constr
_refine_ls_matrix_type full
_refine_ls_number_parameters 250
_refine_ls_number_reflns 3918
_refine_ls_number_restraints 19
_refine_ls_restrained_S_all 1.034
_refine_ls_R_factor_all 0.2020
_refine_ls_R_factor_gt 0.1097
_refine_ls_shift/su_max 0.000
_refine_ls_shift/su_mean 0.000
_refine_ls_structure_factor_coef Fsqd
_refine_ls_weighting_details 'w=1/[\s^2^(Fo^2^)+(0.1917P)^2^+6.5584P] where P=(Fo^2^+2Fc^2^)/3'
_refine_ls_weighting_scheme calc
_refine_ls_wR_factor_gt 0.3031
_refine_ls_wR_factor_ref 0.3730
_reflns_number_gt 1782
_reflns_number_total 3918
_reflns_threshold_expression 'I > 2\s(I)'
_cod_data_source_file c8qo00856f2.cif
_cod_data_source_block I_CCDC1
_cod_original_cell_volume 4444.8(9)
_cod_database_code 1554428

loop_
_space_group_symop_operation_xyz
'x, y, z'
'-x, y, -z+1/2'
'x+1/2, y+1/2, z'
'-x+1/2, y+1/2, -z+1/2'
'-x, -y, -z'
'x, -y, z-1/2'
'-x+1/2, -y+1/2, -z'
'x+1/2, -y+1/2, z-1/2'

loop_
_atom_site_type_symbol
_atom_site_label
_atom_site_fract_x
_atom_site_fract_y
_atom_site_fract_z
_atom_site_U_iso_or_equiv
_atom_site_adp_type
_atom_site_calc_flag
_atom_site_refinement_flags_adp
_atom_site_refinement_flags_posn
_atom_site_occupancy
C C1 0.2590(3) 0.227(2) 0.2308(18) 0.289(11) Uani d . . 1
H H1A 0.2567 0.1314 0.2276 0.434 Uiso calc U R 1
H H1B 0.259 0.2603 0.1522 0.434 Uiso calc U R 1
H H1C 0.2401 0.2649 0.2587 0.434 Uiso calc U R 1
C C2 0.2907(4) 0.229(2) 0.4398(12) 0.258(7) Uani d U D 1
H H2A 0.2726 0.2785 0.4639 0.387 Uiso calc U R 1
H H2B 0.3125 0.2535 0.49 0.387 Uiso calc U R 1
H H2C 0.2868 0.1355 0.4475 0.387 Uiso calc U R 1
C C3 0.2907(3) 0.2614(16) 0.3111(11) 0.200(6) Uani d U D 1
H H3 0.2894 0.359 0.3108 0.24 Uiso calc U R 1
C C4 0.3380(3) 0.5009(14) 0.1847(12) 0.190(5) Uani d . . 1
H H4A 0.3411 0.5585 0.1208 0.285 Uiso calc U R 1
H H4B 0.3568 0.5134 0.2529 0.285 Uiso calc U R 1
H H4C 0.3166 0.522 0.2064 0.285 Uiso calc U R 1
C C5 0.3373(3) 0.3553(13) 0.1432(9) 0.151(4) Uani d . . 1
H H5 0.3608 0.3384 0.1333 0.181 Uiso calc U R 1
C C6 0.3162(5) 0.3347(18) 0.0269(11) 0.275(10) Uani d . . 1
H H6A 0.2928 0.359 0.0269 0.412 Uiso calc U R 1
H H6B 0.317 0.2425 0.0053 0.412 Uiso calc U R 1
H H6C 0.3244 0.3889 -0.0301 0.412 Uiso calc U R 1
C C7 0.3316(4) -0.0448(15) 0.3051(14) 0.225(6) Uani d U . 1
H H7A 0.3502 -0.1076 0.3133 0.338 Uiso calc U R 1
H H7B 0.31 -0.0911 0.2833 0.338 Uiso calc U R 1
H H7C 0.3331 0.0006 0.38 0.338 Uiso calc U R 1
C C8 0.3342(3) 0.0572(11) 0.2073(10) 0.141(3) Uani d U . 1
H H8 0.3152 0.0419 0.1376 0.169 Uiso calc U R 1
C C9 0.3652(3) 0.0239(13) 0.1771(13) 0.202(5) Uani d U . 1
H H9A 0.3833 0.021 0.2484 0.303 Uiso calc U R 1
H H9B 0.3706 0.0897 0.1232 0.303 Uiso calc U R 1
H H9C 0.363 -0.0618 0.1388 0.303 Uiso calc U R 1
C C10 0.36740(19) 0.2651(7) 0.3870(7) 0.090(2) Uani d . . 1
C C11 0.39035(19) 0.2908(7) 0.4719(7) 0.088(2) Uani d . . 1
C C12 0.41605(16) 0.3205(6) 0.5773(6) 0.0772(17) Uani d . . 1
C C13 0.43281(17) 0.2166(6) 0.6500(7) 0.0845(19) Uani d . . 1
H H13 0.4289 0.1289 0.6242 0.101 Uiso calc U R 1
C C14 0.45490(17) 0.2419(5) 0.7582(6) 0.0767(18) Uani d . . 1
H H14 0.4654 0.172 0.8062 0.092 Uiso calc U R 1
C C15 0.46134(13) 0.3704(5) 0.7944(5) 0.0627(15) Uani d . . 1
C C16 0.48231(13) 0.4246(5) 0.9045(5) 0.0626(15) Uani d . . 1
C C17 0.48029(13) 0.5653(5) 0.9008(5) 0.0614(15) Uani d . . 1
C C18 0.45851(13) 0.6027(5) 0.7844(5) 0.0649(15) Uani d . . 1
C C19 0.44622(14) 0.4767(5) 0.7209(6) 0.0640(15) Uani d . . 1
C C20 0.4630(2) 0.8431(7) 0.8092(8) 0.119(3) Uani d . . 1
C C21 0.45148(15) 0.7298(5) 0.7424(6) 0.0754(18) Uani d . . 1
C C22 0.43310(18) 0.7551(6) 0.6208(8) 0.087(2) Uani d . . 1
C C23 0.50218(14) 0.3589(5) 1.0040(6) 0.0682(16) Uani d . . 1
H H23 0.5036 0.2663 1.0061 0.082 Uiso calc U R 1
C C24 0.42347(14) 0.4517(6) 0.6129(6) 0.0718(16) Uani d . . 1
H H007 0.4133 0.5218 0.5646 0.086 Uiso calc U R 1
N N1 0.4192(2) 0.7822(7) 0.5250(7) 0.127(3) Uani d . . 1
N N2 0.4729(3) 0.9357(7) 0.8629(9) 0.188(5) Uani d . . 1
Si Si1 0.33115(5) 0.2316(2) 0.26221(18) 0.0916(8) Uani d . . 1

loop_
_atom_site_aniso_label
_atom_site_aniso_U_11
_atom_site_aniso_U_22
_atom_site_aniso_U_33
_atom_site_aniso_U_12
_atom_site_aniso_U_13
_atom_site_aniso_U_23
C1 0.097(9) 0.41(3) 0.33(2) 0.033(11) -0.028(11) -0.048(18)
C2 0.151(10) 0.41(2) 0.228(13) -0.057(11) 0.082(10) -0.042(14)
C3 0.086(7) 0.353(18) 0.161(10) -0.035(8) 0.028(7) -0.010(11)
C4 0.192(12) 0.173(12) 0.195(12) 0.005(9) 0.022(10) 0.073(10)
C5 0.170(10) 0.167(11) 0.116(8) 0.039(8) 0.032(7) 0.019(7)
C6 0.41(3) 0.29(2) 0.106(9) 0.087(19) 0.020(13) 0.050(12)
C7 0.247(12) 0.167(11) 0.253(14) -0.006(10) 0.037(11) -0.004(10)
C8 0.131(7) 0.132(7) 0.161(8) 0.006(6) 0.036(6) -0.025(6)
C9 0.169(10) 0.176(10) 0.262(13) 0.011(8) 0.052(10) -0.054(9)
C10 0.076(5) 0.099(5) 0.093(5) -0.005(4) 0.014(4) -0.003(4)
C11 0.077(5) 0.089(5) 0.098(5) -0.001(4) 0.021(4) 0.004(4)
C12 0.070(4) 0.071(4) 0.088(5) -0.005(3) 0.013(3) 0.001(3)
C13 0.083(4) 0.057(4) 0.111(5) -0.010(3) 0.018(4) -0.002(4)
C14 0.079(4) 0.047(3) 0.100(5) 0.001(3) 0.010(4) 0.006(3)
C15 0.059(3) 0.046(3) 0.083(4) -0.003(2) 0.017(3) 0.007(3)
C16 0.057(3) 0.041(3) 0.090(4) 0.002(2) 0.018(3) 0.009(3)
C17 0.054(3) 0.044(3) 0.088(4) -0.001(2) 0.021(3) 0.012(3)
C18 0.051(3) 0.053(3) 0.093(4) 0.006(2) 0.018(3) 0.010(3)
C19 0.054(3) 0.052(3) 0.090(4) 0.006(2) 0.025(3) 0.005(3)
C20 0.139(7) 0.053(4) 0.134(7) 0.014(4) -0.037(5) 0.017(4)
C21 0.062(4) 0.054(3) 0.106(5) 0.006(3) 0.007(3) 0.016(3)
C22 0.079(5) 0.060(4) 0.123(6) 0.010(3) 0.023(4) 0.020(4)
C23 0.065(3) 0.042(3) 0.100(4) 0.004(3) 0.023(3) 0.009(3)
C24 0.057(3) 0.070(4) 0.088(5) 0.004(3) 0.015(3) 0.007(3)
N1 0.133(6) 0.114(5) 0.121(6) 0.018(4) -0.003(5) 0.036(4)
N2 0.251(10) 0.055(4) 0.195(8) 0.007(5) -0.084(7) 0.013(5)
Si1 0.0794(14) 0.1164(17) 0.0774(13) 0.0044(11) 0.0138(10) -0.0064(11)

loop_
_atom_type_symbol
_atom_type_description
_atom_type_scat_dispersion_real
_atom_type_scat_dispersion_imag
_atom_type_scat_source
C C 0.0033 0.0016 'International Tables Vol C Tables 4.2.6.8 and 6.1.1.4'
H H 0.0000 0.0000 'International Tables Vol C Tables 4.2.6.8 and 6.1.1.4'
N N 0.0061 0.0033 'International Tables Vol C Tables 4.2.6.8 and 6.1.1.4'
Si Si 0.0817 0.0704 'International Tables Vol C Tables 4.2.6.8 and 6.1.1.4'

loop_
_geom_angle_atom_site_label_1
_geom_angle_atom_site_label_2
_geom_angle_atom_site_label_3
_geom_angle_site_symmetry_1
_geom_angle
C3 C1 H1A . 109.5
C3 C1 H1B . 109.5
H1A C1 H1B . 109.5
C3 C1 H1C . 109.5
H1A C1 H1C . 109.5
H1B C1 H1C . 109.5
C3 C2 H2A . 109.5
C3 C2 H2B . 109.5
H2A C2 H2B . 109.5
C3 C2 H2C . 109.5
H2A C2 H2C . 109.5
H2B C2 H2C . 109.5
C1 C3 C2 . 112.6(13)
C1 C3 Si1 . 118.0(11)
C2 C3 Si1 . 116.9(9)
C1 C3 H3 . 101.9
C2 C3 H3 . 101.9
Si1 C3 H3 . 101.9
C5 C4 H4A . 109.5
C5 C4 H4B . 109.5
H4A C4 H4B . 109.5
C5 C4 H4C . 109.5
H4A C4 H4C . 109.5
H4B C4 H4C . 109.5
C6 C5 C4 . 113.2(11)
C6 C5 Si1 . 115.6(11)
C4 C5 Si1 . 113.4(8)
C6 C5 H5 . 104.3
C4 C5 H5 . 104.3
Si1 C5 H5 . 104.3
C5 C6 H6A . 109.5
C5 C6 H6B . 109.5
H6A C6 H6B . 109.5
C5 C6 H6C . 109.5
H6A C6 H6C . 109.5
H6B C6 H6C . 109.5
C8 C7 H7A . 109.5
C8 C7 H7B . 109.5
H7A C7 H7B . 109.5
C8 C7 H7C . 109.5
H7A C7 H7C . 109.5
H7B C7 H7C . 109.5
C9 C8 C7 . 103.1(11)
C9 C8 Si1 . 115.7(8)
C7 C8 Si1 . 111.0(9)
C9 C8 H8 . 108.9
C7 C8 H8 . 108.9
Si1 C8 H8 . 108.9
C8 C9 H9A . 109.5
C8 C9 H9B . 109.5
H9A C9 H9B . 109.5
C8 C9 H9C . 109.5
H9A C9 H9C . 109.5
H9B C9 H9C . 109.5
C11 C10 Si1 . 176.9(7)
C10 C11 C12 . 176.4(8)
C24 C12 C13 . 119.2(6)
C24 C12 C11 . 120.7(6)
C13 C12 C11 . 120.1(6)
C14 C13 C12 . 121.3(6)
C14 C13 H13 . 119.3
C12 C13 H13 . 119.3
C15 C14 C13 . 119.3(6)
C15 C14 H14 . 120.3
C13 C14 H14 . 120.3
C14 C15 C19 . 120.6(6)
C14 C15 C16 . 130.7(5)
C19 C15 C16 . 108.7(5)
C23 C16 C17 . 120.9(5)
C23 C16 C15 . 129.8(5)
C17 C16 C15 . 109.3(5)
C23 C17 C16 5_667 120.7(5)
C23 C17 C18 5_667 131.8(5)
C16 C17 C18 . 107.5(5)
C21 C18 C17 . 126.1(5)
C21 C18 C19 . 127.0(6)
C17 C18 C19 . 106.9(4)
C24 C19 C15 . 120.3(5)
C24 C19 C18 . 132.1(5)
C15 C19 C18 . 107.6(5)
N2 C20 C21 . 178.6(12)
C18 C21 C20 . 123.6(6)
C18 C21 C22 . 121.5(6)
C20 C21 C22 . 114.8(5)
N1 C22 C21 . 176.3(8)
C17 C23 C16 5_667 118.4(5)
C17 C23 H23 5_667 120.8
C16 C23 H23 . 120.8
C19 C24 C12 . 119.2(5)
C19 C24 H007 . 120.4
C12 C24 H007 . 120.4
C10 Si1 C3 . 109.0(4)
C10 Si1 C8 . 109.7(4)
C3 Si1 C8 . 112.3(6)
C10 Si1 C5 . 103.7(5)
C3 Si1 C5 . 111.8(6)
C8 Si1 C5 . 110.0(5)

loop_
_geom_bond_atom_site_label_1
_geom_bond_atom_site_label_2
_geom_bond_site_symmetry_2
_geom_bond_distance
C1 C3 . 1.425(15)
C1 H1A . 0.96
C1 H1B . 0.96
C1 H1C . 0.96
C2 C3 . 1.506(9)
C2 H2A . 0.96
C2 H2B . 0.96
C2 H2C . 0.96
C3 Si1 . 1.843(11)
C3 H3 . 0.98
C4 C5 . 1.534(16)
C4 H4A . 0.96
C4 H4B . 0.96
C4 H4C . 0.96
C5 C6 . 1.420(16)
C5 Si1 . 1.897(11)
C5 H5 . 0.98
C6 H6A . 0.96
C6 H6B . 0.96
C6 H6C . 0.96
C7 C8 . 1.536(16)
C7 H7A . 0.96
C7 H7B . 0.96
C7 H7C . 0.96
C8 C9 . 1.393(14)
C8 Si1 . 1.871(10)
C8 H8 . 0.98
C9 H9A . 0.96
C9 H9B . 0.96
C9 H9C . 0.96
C10 C11 . 1.202(9)
C10 Si1 . 1.819(8)
C11 C12 . 1.427(10)
C12 C24 . 1.390(8)
C12 C13 . 1.404(9)
C13 C14 . 1.372(9)
C13 H13 . 0.93
C14 C15 . 1.361(7)
C14 H14 . 0.93
C15 C19 . 1.407(7)
C15 C16 . 1.451(8)
C16 C23 . 1.397(8)
C16 C17 . 1.413(7)
C17 C23 5_667 1.383(8)
C17 C18 . 1.466(8)
C18 C21 . 1.369(7)
C18 C19 . 1.484(8)
C19 C24 . 1.382(8)
C20 N2 . 1.135(10)
C20 C21 . 1.389(10)
C21 C22 . 1.443(10)
C22 N1 . 1.145(9)
C23 C17 5_667 1.383(8)
C23 H23 . 0.93
C24 H007 . 0.93

loop_
_geom_torsion_atom_site_label_1
_geom_torsion_atom_site_label_2
_geom_torsion_atom_site_label_3
_geom_torsion_atom_site_label_4
_geom_torsion_site_symmetry_1
_geom_torsion_site_symmetry_4
_geom_torsion
C24 C12 C13 C14 . . 3.5(10)
C11 C12 C13 C14 . . -173.0(6)
C12 C13 C14 C15 . . -1.6(10)
C13 C14 C15 C19 . . -1.5(9)
C13 C14 C15 C16 . . 177.6(6)
C14 C15 C16 C23 . . 0.8(10)
C19 C15 C16 C23 . . -180.0(5)
C14 C15 C16 C17 . . -178.9(6)
C19 C15 C16 C17 . . 0.3(6)
C23 C16 C17 C23 . 5_667 -0.4(9)
C15 C16 C17 C23 . 5_667 179.4(5)
C23 C16 C17 C18 . . 178.4(5)
C15 C16 C17 C18 . . -1.9(6)
C23 C17 C18 C21 5_667 . 2.2(10)
C16 C17 C18 C21 . . -176.4(6)
C23 C17 C18 C19 5_667 . -178.8(5)
C16 C17 C18 C19 . . 2.7(6)
C14 C15 C19 C24 . . 2.7(8)
C16 C15 C19 C24 . . -176.6(5)
C14 C15 C19 C18 . . -179.3(5)
C16 C15 C19 C18 . . 1.4(6)
C21 C18 C19 C24 . . -5.8(10)
C17 C18 C19 C24 . . 175.2(6)
C21 C18 C19 C15 . . 176.6(6)
C17 C18 C19 C15 . . -2.5(6)
C17 C18 C21 C20 . . -3.6(11)
C19 C18 C21 C20 . . 177.6(7)
C17 C18 C21 C22 . . 172.4(6)
C19 C18 C21 C22 . . -6.5(10)
C17 C16 C23 C17 . 5_667 0.4(9)
C15 C16 C23 C17 . 5_667 -179.3(5)
C15 C19 C24 C12 . . -0.7(8)
C18 C19 C24 C12 . . -178.1(6)
C13 C12 C24 C19 . . -2.3(9)
C11 C12 C24 C19 . . 174.2(6)
C1 C3 Si1 C10 . . -173.1(13)
C2 C3 Si1 C10 . . -33.8(14)
C1 C3 Si1 C8 . . -51.4(15)
C2 C3 Si1 C8 . . 87.9(13)
C1 C3 Si1 C5 . . 72.9(15)
C2 C3 Si1 C5 . . -147.8(12)
C9 C8 Si1 C10 . . -54.1(11)
C7 C8 Si1 C10 . . 63.0(10)
C9 C8 Si1 C3 . . -175.4(10)
C7 C8 Si1 C3 . . -58.3(10)
C9 C8 Si1 C5 . . 59.3(11)
C7 C8 Si1 C5 . . 176.4(9)
C6 C5 Si1 C10 . . 168.6(10)
C4 C5 Si1 C10 . . -58.3(9)
C6 C5 Si1 C3 . . -74.2(12)
C4 C5 Si1 C3 . . 59.0(10)
C6 C5 Si1 C8 . . 51.4(12)
C4 C5 Si1 C8 . . -175.5(8)
